data_4031242
loop_
_publ_author_name
'Greenwood, N.N.'
'McGinnety, J.A.'
'Owen, J.D.'

_publ_section_title
;
 Crystal structure of cesium tetradecahydrononaborate(-1),Cs B9 H14
;
_journal_name_full
;
Journal of the Chemical Society. Dalton Transactions, Inorganic Chemistry 
(1972-)
;
_journal_page_first 986
_journal_page_last 989
_journal_volume 1972
_journal_year 1972
_chemical_formula_sum 'B9 Cs H14'
_chemical_name_systematic 'Cs B9 H14'
_space_group_IT_number 2
_symmetry_space_group_name_Hall '-P 1'
_symmetry_space_group_name_H-M 'P -1'
_cell_angle_alpha 88.32
_cell_angle_beta 113.8
_cell_angle_gamma 97.47
_cell_formula_units_Z 2
_cell_length_a 5.686
_cell_length_b 8.78
_cell_length_c 10.69
_cell_volume 483.992
_citation_journal_id_ASTM JCDTBI
_cod_data_source_file Greenwood_JCDTBI_1972_1832.cif
_cod_data_source_block H14B9Cs1
_cod_original_cell_volume 483.9918
_cod_original_formula_sum 'H14 B9 Cs1'
_cod_database_code 4031242

loop_
_symmetry_equiv_pos_as_xyz
x,y,z
-x,-y,-z

loop_
_atom_site_label
_atom_site_type_symbol
_atom_site_fract_x
_atom_site_fract_y
_atom_site_fract_z
_atom_site_occupancy
_atom_site_U_iso_or_equiv
H7 H 0.24 0.255 0.892 1 0.0
H2 H 0.749 0.395 0.876 1 0.0
B5 B 0.3557 0.3885 0.7461 1 0.0
H14 H 0.102 0.161 0.572 1 0.0
B7 B 0.5983 0.1151 0.8808 1 0.0
H10 H 0.39 -0.124 0.724 1 0.0
H11 H 0.181 -0.002 0.724 1 0.0
B6 B 0.4456 0.2751 0.9198 1 0.0
H12 H 0.392 0.123 0.508 1 0.0
Cs1 Cs 0.12366 0.27885 0.20727 1 0.0
H5 H 0.338 0.498 0.759 1 0.0
B9 B 0.3171 0.1335 0.5784 1 0.0
B3 B 0.6086 0.142 0.7224 1 0.0
B1 B 0.4966 0.3162 0.6437 1 0.0
H3 H 0.73 0.102 0.71 1 0.0
H9 H 0.449 0.082 0.913 1 0.0
H6 H 0.568 0.35 1.022 1 0.0
B2 B 0.6428 0.3049 0.8261 1 0.0
H13 H 0.12 0.325 0.677 1 0.0
H8 H 0.778 0.088 0.942 1 0.0
H4 H 0.078 0.339 0.489 1 0.0
H1 H 0.613 0.391 0.603 1 0.0
B4 B 0.1678 0.3 0.5829 1 0.0
B8 B 0.3748 -0.0039 0.7285 1 0.0
